data_1504756
loop_
_publ_author_name
'O\~na-Burgos, Pascual'
'Fern\'andez, Ignacio'
'Roces, Laura'
'Torre-Fern\'andez, Laura'
'Garc\'ia-Granda, Santiago'
'L\'opez-Ortiz, Fernando'

_publ_section_title
;
 Asymmetric deprotonation-substitution of N-Pop-benzylamines using
 [RLi/(-)-sparteine]. Enantioselective sequential reactions and synthesis
 of N-heterocycles.
;
_journal_issue 15
_journal_name_full 'Organic letters'
_journal_page_first 3195
_journal_page_last 3198
_journal_paper_doi 10.1021/ol801027p
_journal_volume 10
_journal_year 2008
_chemical_absolute_configuration ad
_chemical_formula_sum 'C43 H37 F3 N O4 P'
_chemical_formula_weight 719.71
_chemical_name_systematic
;
 ?
;
_space_group_IT_number 19
_symmetry_cell_setting orthorhombic
_symmetry_space_group_name_Hall 'P 2ac 2ab'
_symmetry_space_group_name_H-M 'P 21 21 21'
_atom_sites_solution_hydrogens geom
_atom_sites_solution_primary direct
_atom_sites_solution_secondary difmap
_cell_angle_alpha 90
_cell_angle_beta 90
_cell_angle_gamma 90
_cell_formula_units_Z 4
_cell_length_a 13.7407(2)
_cell_length_b 15.7646(2)
_cell_length_c 17.2946(2)
_cell_measurement_reflns_used 7371
_cell_measurement_temperature 293(2)
_cell_measurement_theta_max 64.2267
_cell_measurement_theta_min 3.7958
_cell_volume 3746.30(8)
_computing_cell_refinement
;
        CrysAlis RED, Oxford Diffraction Ltd.,
        Version 1.171.32.5 (release 08-05-2007 CrysAlis171 .NET)
        (compiled May  8 2007,13:10:02)
;
_computing_data_collection
;
        CrysAlis CCD, Oxford Diffraction Ltd.,
        Version 1.171.32.5 (release 08-05-2007 CrysAlis171 .NET)
        (compiled May  8 2007,13:10:02)
;
_computing_data_reduction
;
        CrysAlis RED, Oxford Diffraction Ltd.,
        Version 1.171.32.5 (release 08-05-2007 CrysAlis171 .NET)
        (compiled May  8 2007,13:10:02)
;
_computing_structure_refinement 'SHELXL-97 (Sheldrick, 1997)'
_computing_structure_solution
;
Direct methods using SIR-92 (Altomare et al., 1993)
;
_diffrn_ambient_temperature 293(2)
_diffrn_detector_area_resol_mean 16.0827
_diffrn_measured_fraction_theta_max 0.992
_diffrn_orient_matrix_UB_11 -0.044780394
_diffrn_orient_matrix_UB_12 -0.0554966634
_diffrn_orient_matrix_UB_13 0.064251665
_diffrn_orient_matrix_UB_21 -0.0022193853
_diffrn_orient_matrix_UB_22 -0.076351079
_diffrn_orient_matrix_UB_23 -0.0557063526
_diffrn_orient_matrix_UB_31 0.1029825747
_diffrn_orient_matrix_UB_32 -0.0257203879
_diffrn_orient_matrix_UB_33 0.0267086624
_diffrn_radiation_monochromator graphite
_diffrn_radiation_source 'Enhance (Cu) X-ray Source'
_diffrn_radiation_type 'Cu K\a'
_diffrn_radiation_wavelength 1.54184
_diffrn_reflns_av_R_equivalents 0.0298
_diffrn_reflns_av_unetI/netI 0.0802
_diffrn_reflns_limit_h_max 16
_diffrn_reflns_limit_h_min -13
_diffrn_reflns_limit_k_max 18
_diffrn_reflns_limit_k_min -18
_diffrn_reflns_limit_l_max 20
_diffrn_reflns_limit_l_min -18
_diffrn_reflns_number 16150
_diffrn_reflns_theta_max 64.23
_diffrn_reflns_theta_min 3.79
_exptl_absorpt_coefficient_mu 1.137
_exptl_absorpt_correction_T_max 0.824
_exptl_absorpt_correction_T_min 0.688
_exptl_absorpt_correction_type refdelf
_exptl_absorpt_process_details
;
 XABS2
        Parkin S,Moezzi B & Hope H, (1995) J. Appl. Cryst. 28, 53-56
        Cubic fit to sin(theta)/lambda - 24 parameters
;
_exptl_crystal_colour colourless
_exptl_crystal_density_diffrn 1.276
_exptl_crystal_density_method 'not measured'
_exptl_crystal_description prism
_exptl_crystal_F_000 1504
_exptl_crystal_size_max 0.38
_exptl_crystal_size_mid 0.31
_exptl_crystal_size_min 0.17
_refine_diff_density_max 0.14
_refine_diff_density_min -0.22
_refine_diff_density_rms 0.043
_refine_ls_abs_structure_details 'Flack H D (1983), Acta Cryst. A39, 876-881'
_refine_ls_abs_structure_Flack -0.012(17)
_refine_ls_extinction_method none
_refine_ls_goodness_of_fit_ref 0.981
_refine_ls_hydrogen_treatment constr
_refine_ls_matrix_type full
_refine_ls_number_parameters 469
_refine_ls_number_reflns 6112
_refine_ls_number_restraints 0
_refine_ls_restrained_S_all 0.981
_refine_ls_R_factor_all 0.0396
_refine_ls_R_factor_gt 0.034
_refine_ls_shift/su_max 0.001
_refine_ls_shift/su_mean 0
_refine_ls_structure_factor_coef Fsqd
_refine_ls_weighting_details 'w=1/[\s^2^(Fo^2^)+(0.0513P)^2^+0.0000P] where P=(Fo^2^+2Fc^2^)/3'
_refine_ls_weighting_scheme calc
_refine_ls_wR_factor_gt 0.081
_refine_ls_wR_factor_ref 0.0839
_reflns_number_gt 5401
_reflns_number_total 6112
_reflns_threshold_expression >2sigma(I)
_cod_data_source_file ol801027p-file006.cif
_cod_data_source_block (1S,2R)-11_ME
_cod_database_code 1504756

loop_
_symmetry_equiv_pos_as_xyz
'x, y, z'
'-x+1/2, -y, z+1/2'
'x+1/2, -y+1/2, -z'
'-x, y+1/2, -z+1/2'

loop_
_atom_site_label
_atom_site_type_symbol
_atom_site_fract_x
_atom_site_fract_y
_atom_site_fract_z
_atom_site_U_iso_or_equiv
_atom_site_adp_type
_atom_site_occupancy
_atom_site_symmetry_multiplicity
_atom_site_calc_flag
_atom_site_refinement_flags
C1 C 0.29747(13) 0.30087(11) 0.52557(11) 0.0435(4) Uani 1 1 d .
H1 H 0.2416 0.3206 0.5558 0.052 Uiso 1 1 calc R
C2 C 0.38874(14) 0.33601(12) 0.56646(11) 0.0456(4) Uani 1 1 d .
H2 H 0.4476 0.3185 0.5387 0.055 Uiso 1 1 calc R
C3 C 0.44891(14) 0.47377(13) 0.53177(13) 0.0523(5) Uani 1 1 d .
C4 C 0.43324(16) 0.56895(13) 0.54777(14) 0.0541(5) Uani 1 1 d .
C5 C 0.4901(2) 0.62177(18) 0.4883(2) 0.0914(9) Uani 1 1 d .
C7 C 0.37147(15) 0.04259(12) 0.52481(12) 0.0486(4) Uani 1 1 d .
C6 C 0.5383(3) 0.5392(2) 0.6585(3) 0.1242(15) Uani 1 1 d .
H6A H 0.5547 0.5637 0.7076 0.186 Uiso 1 1 calc R
H6B H 0.5958 0.5349 0.6273 0.186 Uiso 1 1 calc R
H6C H 0.5113 0.4837 0.6664 0.186 Uiso 1 1 calc R
C8 C 0.42744(16) 0.02820(15) 0.59005(13) 0.0565(5) Uani 1 1 d .
H8 H 0.4602 0.0731 0.6133 0.068 Uiso 1 1 calc R
C9 C 0.43496(18) -0.05214(16) 0.62080(15) 0.0647(6) Uani 1 1 d .
H9 H 0.4726 -0.0612 0.6647 0.078 Uiso 1 1 calc R
C10 C 0.38736(19) -0.11847(15) 0.58701(15) 0.0675(6) Uani 1 1 d .
H10 H 0.3931 -0.1727 0.6076 0.081 Uiso 1 1 calc R
C11 C 0.3312(2) -0.10524(15) 0.52291(17) 0.0719(6) Uani 1 1 d .
H11 H 0.2988 -0.1506 0.5001 0.086 Uiso 1 1 calc R
C12 C 0.32232(18) -0.02460(14) 0.49176(14) 0.0641(6) Uani 1 1 d .
H12 H 0.2832 -0.0158 0.4486 0.077 Uiso 1 1 calc R
C13 C 0.34400(16) 0.13072(13) 0.38204(12) 0.0527(5) Uani 1 1 d .
C14 C 0.41391(19) 0.09486(17) 0.33476(14) 0.0680(6) Uani 1 1 d .
H14 H 0.4746 0.0806 0.3548 0.082 Uiso 1 1 calc R
C15 C 0.3934(2) 0.0800(2) 0.25709(15) 0.0852(9) Uani 1 1 d .
H15 H 0.4404 0.0562 0.2251 0.102 Uiso 1 1 calc R
C16 C 0.3038(3) 0.1007(2) 0.22806(16) 0.0876(9) Uani 1 1 d .
H16 H 0.2902 0.0908 0.1762 0.105 Uiso 1 1 calc R
C17 C 0.2349(2) 0.1354(2) 0.27427(17) 0.0845(8) Uani 1 1 d .
H17 H 0.1744 0.1493 0.2539 0.101 Uiso 1 1 calc R
C18 C 0.25404(19) 0.15019(16) 0.35165(14) 0.0669(6) Uani 1 1 d .
H18 H 0.2061 0.1733 0.3832 0.08 Uiso 1 1 calc R
C19 C 0.19765(14) 0.17190(13) 0.54969(12) 0.0499(5) Uani 1 1 d .
H19A H 0.1951 0.1126 0.5348 0.06 Uiso 1 1 calc R
H19B H 0.1479 0.2018 0.5207 0.06 Uiso 1 1 calc R
C20 C 0.17505(14) 0.17902(13) 0.63498(12) 0.0499(5) Uani 1 1 d .
C21 C 0.22094(19) 0.12814(17) 0.68895(15) 0.0703(7) Uani 1 1 d .
H21 H 0.2683 0.0899 0.6728 0.084 Uiso 1 1 calc R
C22 C 0.1977(2) 0.1332(2) 0.76626(16) 0.0839(8) Uani 1 1 d .
H22 H 0.2301 0.0991 0.8017 0.101 Uiso 1 1 calc R
C23 C 0.1277(2) 0.1879(2) 0.79113(15) 0.0818(8) Uani 1 1 d .
H23 H 0.1115 0.1905 0.8433 0.098 Uiso 1 1 calc R
C24 C 0.0817(2) 0.2387(2) 0.73888(16) 0.0823(8) Uani 1 1 d .
H24 H 0.0346 0.2768 0.7557 0.099 Uiso 1 1 calc R
C25 C 0.10446(16) 0.23432(17) 0.66110(14) 0.0650(6) Uani 1 1 d .
H25 H 0.0719 0.2689 0.6261 0.078 Uiso 1 1 calc R
C26 C 0.28481(14) 0.33779(12) 0.44477(11) 0.0452(4) Uani 1 1 d .
C27 C 0.19402(15) 0.36684(14) 0.42097(12) 0.0550(5) Uani 1 1 d .
H27 H 0.141 0.3623 0.4541 0.066 Uiso 1 1 calc R
C28 C 0.18189(18) 0.40217(17) 0.34884(14) 0.0662(6) Uani 1 1 d .
H28 H 0.1205 0.4206 0.3335 0.079 Uiso 1 1 calc R
C29 C 0.2595(2) 0.41059(18) 0.29912(14) 0.0732(7) Uani 1 1 d .
H29 H 0.2513 0.4356 0.2509 0.088 Uiso 1 1 calc R
C30 C 0.34951(19) 0.38140(17) 0.32179(14) 0.0685(6) Uani 1 1 d .
H30 H 0.4021 0.3859 0.2882 0.082 Uiso 1 1 calc R
C31 C 0.36255(15) 0.34558(14) 0.39362(12) 0.0547(5) Uani 1 1 d .
H31 H 0.4239 0.3264 0.4081 0.066 Uiso 1 1 calc R
C32 C 0.39657(15) 0.31296(12) 0.65022(12) 0.0501(5) Uani 1 1 d .
C33 C 0.32974(19) 0.34285(17) 0.70355(13) 0.0651(6) Uani 1 1 d .
H33 H 0.2781 0.3766 0.6873 0.078 Uiso 1 1 calc R
C34 C 0.3395(2) 0.3226(2) 0.78114(15) 0.0822(8) Uani 1 1 d .
H34 H 0.2946 0.3431 0.8168 0.099 Uiso 1 1 calc R
C35 C 0.4150(3) 0.2726(2) 0.80563(17) 0.0896(10) Uani 1 1 d .
H35 H 0.4212 0.2587 0.8577 0.108 Uiso 1 1 calc R
C36 C 0.4810(2) 0.24341(19) 0.75321(18) 0.0835(8) Uani 1 1 d .
H36 H 0.5324 0.2097 0.7699 0.1 Uiso 1 1 calc R
C37 C 0.47283(18) 0.26300(15) 0.67566(15) 0.0641(6) Uani 1 1 d .
H37 H 0.5185 0.2426 0.6406 0.077 Uiso 1 1 calc R
C38 C 0.32715(16) 0.59563(12) 0.54546(12) 0.0497(5) Uani 1 1 d .
C39 C 0.26705(18) 0.56676(15) 0.48667(16) 0.0668(6) Uani 1 1 d .
H39 H 0.2918 0.5316 0.4482 0.08 Uiso 1 1 calc R
C40 C 0.1702(2) 0.59043(19) 0.4855(2) 0.0909(9) Uani 1 1 d .
H40 H 0.1297 0.5703 0.4466 0.109 Uiso 1 1 calc R
C41 C 0.1332(2) 0.6431(2) 0.5410(2) 0.1001(10) Uani 1 1 d .
H41 H 0.068 0.6587 0.5396 0.12 Uiso 1 1 calc R
C42 C 0.1922(2) 0.6729(2) 0.5987(2) 0.0925(9) Uani 1 1 d .
H42 H 0.1671 0.7088 0.6363 0.111 Uiso 1 1 calc R
C43 C 0.28944(19) 0.64954(15) 0.60092(14) 0.0661(6) Uani 1 1 d .
H43 H 0.3295 0.6703 0.6399 0.079 Uiso 1 1 calc R
N1 N 0.29471(11) 0.20689(9) 0.52840(9) 0.0442(4) Uani 1 1 d .
O1 O 0.47531(9) 0.18449(8) 0.48913(8) 0.0500(3) Uani 1 1 d .
O2 O 0.37775(10) 0.42893(8) 0.56335(7) 0.0457(3) Uani 1 1 d .
O4 O 0.47063(15) 0.58995(12) 0.62149(13) 0.0878(6) Uani 1 1 d .
O3 O 0.51805(12) 0.44624(11) 0.49906(13) 0.0852(6) Uani 1 1 d .
F1 F 0.46459(19) 0.60315(16) 0.41669(13) 0.1253(8) Uani 1 1 d .
F2 F 0.47220(16) 0.70406(10) 0.49873(17) 0.1256(8) Uani 1 1 d .
F3 F 0.58599(13) 0.61206(12) 0.49382(18) 0.1358(9) Uani 1 1 d .
P1 P 0.37684(3) 0.14802(3) 0.48260(3) 0.04323(12) Uani 1 1 d .

loop_
_atom_site_aniso_label
_atom_site_aniso_U_11
_atom_site_aniso_U_22
_atom_site_aniso_U_33
_atom_site_aniso_U_23
_atom_site_aniso_U_13
_atom_site_aniso_U_12
C1 0.0419(9) 0.0384(9) 0.0503(11) 0.0029(8) 0.0000(8) -0.0002(7)
C2 0.0465(10) 0.0363(9) 0.0542(11) 0.0000(8) -0.0062(8) -0.0013(8)
C3 0.0464(11) 0.0445(11) 0.0659(13) -0.0021(10) 0.0010(9) -0.0047(9)
C4 0.0559(12) 0.0393(11) 0.0670(13) -0.0005(10) -0.0047(9) -0.0073(9)
C5 0.0824(19) 0.0600(15) 0.132(3) 0.0144(17) 0.0288(18) -0.0091(13)
C7 0.0535(10) 0.0397(9) 0.0525(11) 0.0004(8) 0.0028(9) 0.0002(8)
C6 0.154(3) 0.087(2) 0.132(3) -0.019(2) -0.077(3) 0.013(2)
C8 0.0600(12) 0.0497(12) 0.0597(12) 0.0029(10) -0.0013(10) 0.0018(10)
C9 0.0675(14) 0.0596(14) 0.0668(14) 0.0144(12) 0.0031(11) 0.0084(11)
C10 0.0790(15) 0.0473(12) 0.0763(16) 0.0144(11) 0.0179(13) 0.0099(12)
C11 0.0938(17) 0.0431(11) 0.0790(16) -0.0043(12) 0.0085(14) -0.0137(11)
C12 0.0805(15) 0.0469(11) 0.0648(14) -0.0007(10) -0.0073(12) -0.0097(11)
C13 0.0682(12) 0.0449(11) 0.0451(10) -0.0004(9) -0.0009(9) -0.0090(9)
C14 0.0706(14) 0.0739(16) 0.0596(13) -0.0125(12) 0.0043(11) -0.0078(12)
C15 0.100(2) 0.095(2) 0.0607(15) -0.0197(14) 0.0137(14) -0.0171(17)
C16 0.119(3) 0.094(2) 0.0504(13) -0.0075(14) -0.0159(15) -0.0115(18)
C17 0.101(2) 0.087(2) 0.0655(16) -0.0122(14) -0.0278(15) 0.0100(17)
C18 0.0812(15) 0.0614(14) 0.0582(13) -0.0080(12) -0.0163(11) 0.0060(12)
C19 0.0412(10) 0.0493(11) 0.0592(11) 0.0010(9) -0.0037(8) -0.0073(8)
C20 0.0422(10) 0.0470(10) 0.0604(12) 0.0070(9) 0.0009(8) -0.0068(9)
C21 0.0703(14) 0.0697(16) 0.0710(16) 0.0173(12) 0.0112(11) 0.0146(13)
C22 0.0869(18) 0.098(2) 0.0663(15) 0.0280(15) 0.0091(13) 0.0167(16)
C23 0.0809(17) 0.108(2) 0.0570(14) 0.0090(14) 0.0126(13) -0.0004(17)
C24 0.0699(15) 0.104(2) 0.0733(17) -0.0030(16) 0.0109(12) 0.0230(15)
C25 0.0567(12) 0.0754(15) 0.0629(13) 0.0056(12) -0.0026(10) 0.0116(11)
C26 0.0501(10) 0.0392(10) 0.0464(10) -0.0018(8) -0.0048(8) -0.0026(8)
C27 0.0518(11) 0.0593(13) 0.0540(12) 0.0005(10) -0.0038(9) 0.0007(9)
C28 0.0615(13) 0.0765(16) 0.0606(13) 0.0055(12) -0.0173(11) 0.0071(12)
C29 0.0967(19) 0.0719(16) 0.0512(13) 0.0097(12) -0.0091(13) 0.0051(14)
C30 0.0751(16) 0.0734(16) 0.0571(13) 0.0058(12) 0.0115(10) -0.0014(12)
C31 0.0529(11) 0.0529(11) 0.0584(12) 0.0030(10) -0.0012(9) 0.0010(10)
C32 0.0566(12) 0.0366(9) 0.0572(11) -0.0020(9) -0.0156(9) -0.0085(9)
C33 0.0751(14) 0.0650(14) 0.0553(13) -0.0003(11) -0.0078(11) -0.0040(12)
C34 0.101(2) 0.090(2) 0.0556(15) -0.0038(14) -0.0057(13) -0.0219(17)
C35 0.127(3) 0.083(2) 0.0586(15) 0.0177(15) -0.0359(17) -0.0333(19)
C36 0.095(2) 0.0693(17) 0.086(2) 0.0189(16) -0.0432(17) -0.0092(15)
C37 0.0681(14) 0.0493(12) 0.0749(15) 0.0072(11) -0.0207(11) -0.0033(11)
C38 0.0610(12) 0.0349(9) 0.0533(11) 0.0060(8) -0.0041(9) -0.0004(8)
C39 0.0753(14) 0.0542(12) 0.0710(14) -0.0040(12) -0.0176(12) 0.0070(11)
C40 0.0807(18) 0.0752(17) 0.117(2) 0.0015(18) -0.0437(18) 0.0116(14)
C41 0.0693(17) 0.086(2) 0.145(3) 0.001(2) -0.0125(18) 0.0294(16)
C42 0.095(2) 0.0732(18) 0.109(2) -0.0066(17) 0.0153(18) 0.0306(16)
C43 0.0802(15) 0.0508(12) 0.0672(14) -0.0055(11) -0.0040(11) 0.0086(12)
N1 0.0442(8) 0.0389(8) 0.0495(9) 0.0012(7) -0.0016(7) -0.0064(6)
O1 0.0476(7) 0.0467(7) 0.0559(8) -0.0005(7) 0.0002(6) -0.0007(6)
O2 0.0456(7) 0.0339(6) 0.0575(8) 0.0009(5) -0.0012(6) -0.0007(6)
O4 0.0930(13) 0.0600(10) 0.1104(15) -0.0269(10) -0.0514(11) 0.0131(9)
O3 0.0625(10) 0.0549(9) 0.1382(18) -0.0138(10) 0.0362(11) -0.0063(7)
F1 0.157(2) 0.1217(17) 0.0970(14) 0.0319(13) 0.0518(14) -0.0015(15)
F2 0.1196(14) 0.0471(8) 0.210(2) 0.0252(12) 0.0470(16) -0.0135(8)
F3 0.0721(11) 0.0876(11) 0.248(3) 0.0175(16) 0.0476(14) -0.0203(9)
P1 0.0467(2) 0.0381(2) 0.0448(2) 0.0000(2) -0.0029(2) -0.0023(2)

loop_
_atom_type_symbol
_atom_type_description
_atom_type_scat_dispersion_real
_atom_type_scat_dispersion_imag
_atom_type_scat_source
C C 0.0181 0.0091 'International Tables Vol C Tables 4.2.6.8 and 6.1.1.4'
H H 0 0 'International Tables Vol C Tables 4.2.6.8 and 6.1.1.4'
N N 0.0311 0.018 'International Tables Vol C Tables 4.2.6.8 and 6.1.1.4'
O O 0.0492 0.0322 'International Tables Vol C Tables 4.2.6.8 and 6.1.1.4'
F F 0.0727 0.0534 'International Tables Vol C Tables 4.2.6.8 and 6.1.1.4'
P P 0.2955 0.4335 'International Tables Vol C Tables 4.2.6.8 and 6.1.1.4'

loop_
_geom_angle_atom_site_label_1
_geom_angle_atom_site_label_2
_geom_angle_atom_site_label_3
_geom_angle
_geom_angle_publ_flag
N1 C1 C26 114.15(16) yes
N1 C1 C2 111.37(15) yes
C26 C1 C2 112.09(15) yes
N1 C1 H1 106.2 yes
C26 C1 H1 106.2 yes
C2 C1 H1 106.2 yes
O2 C2 C32 106.49(15) yes
O2 C2 C1 104.89(15) yes
C32 C2 C1 114.51(16) yes
O2 C2 H2 110.2 yes
C32 C2 H2 110.2 yes
C1 C2 H2 110.2 yes
O3 C3 O2 126.29(19) yes
O3 C3 C4 123.58(19) yes
O2 C3 C4 110.03(17) yes
O4 C4 C38 107.93(19) yes
O4 C4 C5 107.0(2) yes
C38 C4 C5 108.7(2) yes
O4 C4 C3 109.82(18) yes
C38 C4 C3 113.54(16) yes
C5 C4 C3 109.7(2) yes
F1 C5 F3 107.7(3) yes
F1 C5 F2 107.2(3) yes
F3 C5 F2 106.5(2) yes
F1 C5 C4 111.9(3) yes
F3 C5 C4 113.1(3) yes
F2 C5 C4 110.1(3) yes
C12 C7 C8 118.9(2) yes
C12 C7 P1 123.75(17) yes
C8 C7 P1 117.06(16) yes
O4 C6 H6A 109.5 yes
O4 C6 H6B 109.5 yes
H6A C6 H6B 109.5 yes
O4 C6 H6C 109.5 yes
H6A C6 H6C 109.5 yes
H6B C6 H6C 109.5 yes
C9 C8 C7 120.5(2) yes
C9 C8 H8 119.8 yes
C7 C8 H8 119.8 yes
C10 C9 C8 120.2(2) yes
C10 C9 H9 119.9 yes
C8 C9 H9 119.9 yes
C9 C10 C11 120.1(2) yes
C9 C10 H10 120 yes
C11 C10 H10 120 yes
C10 C11 C12 120.3(2) yes
C10 C11 H11 119.8 yes
C12 C11 H11 119.8 yes
C7 C12 C11 120.0(2) yes
C7 C12 H12 120 yes
C11 C12 H12 120 yes
C18 C13 C14 119.3(2) yes
C18 C13 P1 123.66(18) yes
C14 C13 P1 117.06(18) yes
C13 C14 C15 119.9(3) yes
C13 C14 H14 120.1 yes
C15 C14 H14 120.1 yes
C16 C15 C14 119.8(3) yes
C16 C15 H15 120.1 yes
C14 C15 H15 120.1 yes
C17 C16 C15 120.5(3) yes
C17 C16 H16 119.7 yes
C15 C16 H16 119.7 yes
C16 C17 C18 120.4(3) yes
C16 C17 H17 119.8 yes
C18 C17 H17 119.8 yes
C13 C18 C17 120.1(3) yes
C13 C18 H18 119.9 yes
C17 C18 H18 119.9 yes
N1 C19 C20 113.43(16) yes
N1 C19 H19A 108.9 yes
C20 C19 H19A 108.9 yes
N1 C19 H19B 108.9 yes
C20 C19 H19B 108.9 yes
H19A C19 H19B 107.7 yes
C25 C20 C21 117.8(2) yes
C25 C20 C19 120.70(19) yes
C21 C20 C19 121.5(2) yes
C22 C21 C20 121.0(2) yes
C22 C21 H21 119.5 yes
C20 C21 H21 119.5 yes
C23 C22 C21 120.5(3) yes
C23 C22 H22 119.7 yes
C21 C22 H22 119.7 yes
C22 C23 C24 119.4(2) yes
C22 C23 H23 120.3 yes
C24 C23 H23 120.3 yes
C23 C24 C25 120.7(3) yes
C23 C24 H24 119.7 yes
C25 C24 H24 119.7 yes
C20 C25 C24 120.6(2) yes
C20 C25 H25 119.7 yes
C24 C25 H25 119.7 yes
C27 C26 C31 118.10(19) yes
C27 C26 C1 119.97(18) yes
C31 C26 C1 121.92(17) yes
C28 C27 C26 120.7(2) yes
C28 C27 H27 119.7 yes
C26 C27 H27 119.7 yes
C27 C28 C29 120.8(2) yes
C27 C28 H28 119.6 yes
C29 C28 H28 119.6 yes
C28 C29 C30 119.1(2) yes
C28 C29 H29 120.5 yes
C30 C29 H29 120.5 yes
C31 C30 C29 120.7(2) yes
C31 C30 H30 119.6 yes
C29 C30 H30 119.6 yes
C30 C31 C26 120.6(2) yes
C30 C31 H31 119.7 yes
C26 C31 H31 119.7 yes
C37 C32 C33 119.0(2) yes
C37 C32 C2 120.0(2) yes
C33 C32 C2 120.96(19) yes
C32 C33 C34 120.2(3) yes
C32 C33 H33 119.9 yes
C34 C33 H33 119.9 yes
C35 C34 C33 120.3(3) yes
C35 C34 H34 119.8 yes
C33 C34 H34 119.8 yes
C36 C35 C34 119.5(3) yes
C36 C35 H35 120.2 yes
C34 C35 H35 120.2 yes
C35 C36 C37 121.1(3) yes
C35 C36 H36 119.4 yes
C37 C36 H36 119.4 yes
C36 C37 C32 119.9(3) yes
C36 C37 H37 120.1 yes
C32 C37 H37 120.1 yes
C43 C38 C39 119.2(2) yes
C43 C38 C4 120.8(2) yes
C39 C38 C4 120.0(2) yes
C40 C39 C38 119.7(3) yes
C40 C39 H39 120.2 yes
C38 C39 H39 120.2 yes
C41 C40 C39 120.8(3) yes
C41 C40 H40 119.6 yes
C39 C40 H40 119.6 yes
C40 C41 C42 120.0(3) yes
C40 C41 H41 120 yes
C42 C41 H41 120 yes
C41 C42 C43 120.0(3) yes
C41 C42 H42 120 yes
C43 C42 H42 120 yes
C38 C43 C42 120.3(3) yes
C38 C43 H43 119.8 yes
C42 C43 H43 119.8 yes
C1 N1 C19 113.65(15) yes
C1 N1 P1 121.66(13) yes
C19 N1 P1 121.26(13) yes
C3 O2 C2 118.03(15) yes
C6 O4 C4 121.7(2) yes
O1 P1 N1 111.65(8) yes
O1 P1 C7 111.30(9) yes
N1 P1 C7 106.97(9) yes
O1 P1 C13 111.07(9) yes
N1 P1 C13 111.80(9) yes
C7 P1 C13 103.72(9) yes

loop_
_geom_bond_atom_site_label_1
_geom_bond_atom_site_label_2
_geom_bond_distance
_geom_bond_publ_flag
C1 N1 1.483(2) yes
C1 C26 1.524(3) yes
C1 C2 1.543(3) yes
C1 H1 0.98 yes
C2 O2 1.474(2) yes
C2 C32 1.497(3) yes
C2 H2 0.98 yes
C3 O3 1.188(3) yes
C3 O2 1.324(2) yes
C3 C4 1.541(3) yes
C4 O4 1.414(3) yes
C4 C38 1.518(3) yes
C4 C5 1.536(4) yes
C5 F1 1.320(5) yes
C5 F3 1.331(4) yes
C5 F2 1.333(4) yes
C7 C12 1.380(3) yes
C7 C8 1.384(3) yes
C7 P1 1.8168(19) yes
C6 O4 1.384(4) yes
C6 H6A 0.96 yes
C6 H6B 0.96 yes
C6 H6C 0.96 yes
C8 C9 1.378(3) yes
C8 H8 0.93 yes
C9 C10 1.365(4) yes
C9 H9 0.93 yes
C10 C11 1.367(4) yes
C10 H10 0.93 yes
C11 C12 1.386(3) yes
C11 H11 0.93 yes
C12 H12 0.93 yes
C13 C18 1.378(3) yes
C13 C14 1.382(3) yes
C13 P1 1.817(2) yes
C14 C15 1.392(4) yes
C14 H14 0.93 yes
C15 C16 1.368(5) yes
C15 H15 0.93 yes
C16 C17 1.355(5) yes
C16 H16 0.93 yes
C17 C18 1.384(4) yes
C17 H17 0.93 yes
C18 H18 0.93 yes
C19 N1 1.490(2) yes
C19 C20 1.512(3) yes
C19 H19A 0.97 yes
C19 H19B 0.97 yes
C20 C25 1.380(3) yes
C20 C21 1.383(3) yes
C21 C22 1.377(4) yes
C21 H21 0.93 yes
C22 C23 1.360(4) yes
C22 H22 0.93 yes
C23 C24 1.363(4) yes
C23 H23 0.93 yes
C24 C25 1.383(4) yes
C24 H24 0.93 yes
C25 H25 0.93 yes
C26 C27 1.391(3) yes
C26 C31 1.392(3) yes
C27 C28 1.376(3) yes
C27 H27 0.93 yes
C28 C29 1.376(4) yes
C28 H28 0.93 yes
C29 C30 1.377(4) yes
C29 H29 0.93 yes
C30 C31 1.376(3) yes
C30 H30 0.93 yes
C31 H31 0.93 yes
C32 C37 1.383(3) yes
C32 C33 1.384(3) yes
C33 C34 1.386(4) yes
C33 H33 0.93 yes
C34 C35 1.371(5) yes
C34 H34 0.93 yes
C35 C36 1.362(5) yes
C35 H35 0.93 yes
C36 C37 1.381(4) yes
C36 H36 0.93 yes
C37 H37 0.93 yes
C38 C43 1.382(3) yes
C38 C39 1.387(3) yes
C39 C40 1.383(4) yes
C39 H39 0.93 yes
C40 C41 1.366(5) yes
C40 H40 0.93 yes
C41 C42 1.368(5) yes
C41 H41 0.93 yes
C42 C43 1.386(4) yes
C42 H42 0.93 yes
C43 H43 0.93 yes
N1 P1 1.6620(17) yes
O1 P1 1.4745(14) yes

loop_
_geom_hbond_atom_site_label_D
_geom_hbond_atom_site_label_H
_geom_hbond_atom_site_label_A
_geom_hbond_distance_DH
_geom_hbond_distance_HA
_geom_hbond_distance_DA
_geom_hbond_angle_DHA
_geom_hbond_site_symmetry_A
_geom_hbond_publ_flag
C2 H2 O1 0.98 2.31 2.985(2) 125.0 . yes
C2 H2 O3 0.98 2.34 2.745(3) 104.1 . yes
C43 H43 O4 0.93 2.34 2.685(3) 101.6 . yes
C25 H25 O1 0.93 2.50 3.397(3) 161.0 3_456 yes
C27 H27 O1 0.93 2.59 3.479(3) 161.0 3_456 yes

loop_
_geom_torsion_atom_site_label_1
_geom_torsion_atom_site_label_2
_geom_torsion_atom_site_label_3
_geom_torsion_atom_site_label_4
_geom_torsion
_geom_torsion_publ_flag
N1 C1 C2 O2 -176.35(15) yes
C26 C1 C2 O2 54.38(19) yes
N1 C1 C2 C32 -60.0(2) yes
C26 C1 C2 C32 170.74(16) yes
O3 C3 C4 O4 -92.7(3) yes
O2 C3 C4 O4 83.8(2) yes
O3 C3 C4 C38 146.4(2) yes
O2 C3 C4 C38 -37.1(3) yes
O3 C3 C4 C5 24.6(3) yes
O2 C3 C4 C5 -158.9(2) yes
O4 C4 C5 F1 176.2(2) yes
C38 C4 C5 F1 -67.5(3) yes
C3 C4 C5 F1 57.2(3) yes
O4 C4 C5 F3 54.3(3) yes
C38 C4 C5 F3 170.6(2) yes
C3 C4 C5 F3 -64.7(3) yes
O4 C4 C5 F2 -64.7(3) yes
C38 C4 C5 F2 51.6(4) yes
C3 C4 C5 F2 176.2(3) yes
C12 C7 C8 C9 0.9(3) yes
P1 C7 C8 C9 -173.42(18) yes
C7 C8 C9 C10 0.2(4) yes
C8 C9 C10 C11 -0.7(4) yes
C9 C10 C11 C12 0.1(4) yes
C8 C7 C12 C11 -1.4(4) yes
P1 C7 C12 C11 172.5(2) yes
C10 C11 C12 C7 1.0(4) yes
C18 C13 C14 C15 1.0(4) yes
P1 C13 C14 C15 -179.9(2) yes
C13 C14 C15 C16 -0.4(4) yes
C14 C15 C16 C17 0.0(5) yes
C15 C16 C17 C18 -0.2(5) yes
C14 C13 C18 C17 -1.2(4) yes
P1 C13 C18 C17 179.7(2) yes
C16 C17 C18 C13 0.9(5) yes
N1 C19 C20 C25 110.3(2) yes
N1 C19 C20 C21 -72.6(3) yes
C25 C20 C21 C22 -0.7(4) yes
C19 C20 C21 C22 -178.0(2) yes
C20 C21 C22 C23 1.0(5) yes
C21 C22 C23 C24 -1.1(5) yes
C22 C23 C24 C25 1.0(5) yes
C21 C20 C25 C24 0.6(4) yes
C19 C20 C25 C24 177.9(2) yes
C23 C24 C25 C20 -0.8(5) yes
N1 C1 C26 C27 98.1(2) yes
C2 C1 C26 C27 -134.10(19) yes
N1 C1 C26 C31 -83.5(2) yes
C2 C1 C26 C31 44.3(2) yes
C31 C26 C27 C28 0.0(3) yes
C1 C26 C27 C28 178.5(2) yes
C26 C27 C28 C29 -0.9(4) yes
C27 C28 C29 C30 1.4(4) yes
C28 C29 C30 C31 -1.1(4) yes
C29 C30 C31 C26 0.3(4) yes
C27 C26 C31 C30 0.3(3) yes
C1 C26 C31 C30 -178.1(2) yes
O2 C2 C32 C37 -128.21(19) yes
C1 C2 C32 C37 116.4(2) yes
O2 C2 C32 C33 50.0(2) yes
C1 C2 C32 C33 -65.4(2) yes
C37 C32 C33 C34 -0.1(4) yes
C2 C32 C33 C34 -178.4(2) yes
C32 C33 C34 C35 -0.3(4) yes
C33 C34 C35 C36 0.6(5) yes
C34 C35 C36 C37 -0.3(5) yes
C35 C36 C37 C32 -0.1(4) yes
C33 C32 C37 C36 0.3(3) yes
C2 C32 C37 C36 178.6(2) yes
O4 C4 C38 C43 14.5(3) yes
C5 C4 C38 C43 -101.2(3) yes
C3 C4 C38 C43 136.5(2) yes
O4 C4 C38 C39 -166.3(2) yes
C5 C4 C38 C39 78.0(3) yes
C3 C4 C38 C39 -44.3(3) yes
C43 C38 C39 C40 -1.7(4) yes
C4 C38 C39 C40 179.1(2) yes
C38 C39 C40 C41 1.1(4) yes
C39 C40 C41 C42 -0.2(5) yes
C40 C41 C42 C43 -0.1(5) yes
C39 C38 C43 C42 1.4(4) yes
C4 C38 C43 C42 -179.4(2) yes
C41 C42 C43 C38 -0.5(5) yes
C26 C1 N1 C19 -97.00(19) yes
C2 C1 N1 C19 134.83(16) yes
C26 C1 N1 P1 62.32(19) yes
C2 C1 N1 P1 -65.9(2) yes
C20 C19 N1 C1 -76.5(2) yes
C20 C19 N1 P1 124.09(17) yes
O3 C3 O2 C2 7.1(3) yes
C4 C3 O2 C2 -169.27(16) yes
C32 C2 O2 C3 113.84(19) yes
C1 C2 O2 C3 -124.41(18) yes
C38 C4 O4 C6 144.1(3) yes
C5 C4 O4 C6 -99.1(4) yes
C3 C4 O4 C6 19.9(4) yes
C1 N1 P1 O1 40.22(17) yes
C19 N1 P1 O1 -162.02(14) yes
C1 N1 P1 C7 162.20(15) yes
C19 N1 P1 C7 -40.04(17) yes
C1 N1 P1 C13 -84.90(16) yes
C19 N1 P1 C13 72.85(16) yes
C12 C7 P1 O1 -138.28(19) yes
C8 C7 P1 O1 35.73(19) yes
C12 C7 P1 N1 99.5(2) yes
C8 C7 P1 N1 -86.47(18) yes
C12 C7 P1 C13 -18.8(2) yes
C8 C7 P1 C13 155.23(17) yes
C18 C13 P1 O1 -136.82(19) yes
C14 C13 P1 O1 44.1(2) yes
C18 C13 P1 N1 -11.4(2) yes
C14 C13 P1 N1 169.56(17) yes
C18 C13 P1 C7 103.5(2) yes
C14 C13 P1 C7 -75.53(19) yes
